data_1556485
loop_
_publ_author_name
'Feichtner, K.-S.'
'Gessner, V.H.'

_publ_section_title
;
 Synthesis and Characterization of a Sulfonyl- and
 Iminophosphoryl-Functionalized Methanide and Methandiide
;
_journal_name_full Inorganics
_journal_page_first 40
_journal_paper_doi 10.3390/inorganics4040040
_journal_volume 4
_journal_year 2016
_chemical_formula_moiety 'C92 H106 Li8 N4 O9 P4 S4 Si4, C4 H10 O,O0.25 C2 H5'
_chemical_formula_sum 'C98 H121 Li8 N4 O10.5 P4 S4 Si4'
_chemical_formula_weight 1942.98
_space_group_crystal_system monoclinic
_space_group_IT_number 14
_space_group_name_Hall '-P 2ybc'
_space_group_name_H-M_alt 'P 1 21/c 1'
_atom_sites_solution_hydrogens geom
_cell_angle_alpha 90
_cell_angle_beta 116.547(3)
_cell_angle_gamma 90
_cell_formula_units_Z 4
_cell_length_a 25.265(3)
_cell_length_b 18.972(2)
_cell_length_c 24.452(3)
_cell_measurement_reflns_used 7915
_cell_measurement_temperature 100(2)
_cell_measurement_theta_max 324.997
_cell_measurement_theta_min 1.442
_cell_volume 10485(2)
_computing_cell_refinement 'Saint+ ver. 7.68A (Bruker AXS)'
_computing_data_collection 'APEX2 ver. 2014.9 (Bruker AXS)'
_computing_data_reduction 'Saint+ ver. 7.68A (Bruker AXS)'
_computing_molecular_graphics 'ShelXLe (Huebschle et all, 2011)'
_computing_publication_material 'SHELXL-2014/6 (Sheldrick, 2014)'
_computing_structure_refinement 'SHELXL-2014/7 (Sheldrick, 2014)'
_computing_structure_solution 'SHELXT 2014/4 (Sheldrick, 2014)'
_diffrn_ambient_temperature 100(2)
_diffrn_measured_fraction_theta_full 1.000
_diffrn_measured_fraction_theta_max 1.000
_diffrn_measurement_device_type 'Bruker APEX-CCD'
_diffrn_measurement_method omega-scans
_diffrn_radiation_type MoK\a
_diffrn_radiation_wavelength 0.71073
_diffrn_reflns_av_R_equivalents 0.1048
_diffrn_reflns_av_unetI/netI 0.0861
_diffrn_reflns_Laue_measured_fraction_full 1.000
_diffrn_reflns_Laue_measured_fraction_max 1.000
_diffrn_reflns_limit_h_max 30
_diffrn_reflns_limit_h_min -30
_diffrn_reflns_limit_k_max 22
_diffrn_reflns_limit_k_min -22
_diffrn_reflns_limit_l_max 29
_diffrn_reflns_limit_l_min -29
_diffrn_reflns_number 107435
_diffrn_reflns_point_group_measured_fraction_full 1.000
_diffrn_reflns_point_group_measured_fraction_max 1.000
_diffrn_reflns_theta_full 24.997
_diffrn_reflns_theta_max 24.997
_diffrn_reflns_theta_min 1.442
_diffrn_source 'fine-focus sealed tube'
_exptl_absorpt_coefficient_mu 0.254
_exptl_absorpt_correction_T_max 0.7454
_exptl_absorpt_correction_T_min 0.6957
_exptl_absorpt_correction_type empirical
_exptl_absorpt_process_details Sadabs2008
_exptl_crystal_colour colourless
_exptl_crystal_density_diffrn 1.231
_exptl_crystal_description needle
_exptl_crystal_F_000 4100
_exptl_crystal_size_max 0.150
_exptl_crystal_size_mid 0.060
_exptl_crystal_size_min 0.060
_refine_diff_density_max 0.530
_refine_diff_density_min -0.377
_refine_diff_density_rms 0.072
_refine_ls_extinction_coef .
_refine_ls_extinction_method none
_refine_ls_goodness_of_fit_ref 1.012
_refine_ls_hydrogen_treatment constr
_refine_ls_matrix_type full
_refine_ls_number_parameters 1254
_refine_ls_number_reflns 18468
_refine_ls_number_restraints 0
_refine_ls_restrained_S_all 1.012
_refine_ls_R_factor_all 0.1004
_refine_ls_R_factor_gt 0.0494
_refine_ls_shift/su_max 0.001
_refine_ls_shift/su_mean 0.000
_refine_ls_structure_factor_coef Fsqd
_refine_ls_weighting_details 'w=1/[\s^2^(Fo^2^)+(0.0375P)^2^+9.7593P] where P=(Fo^2^+2Fc^2^)/3'
_refine_ls_weighting_scheme calc
_refine_ls_wR_factor_gt 0.0947
_refine_ls_wR_factor_ref 0.1144
_reflns_Friedel_coverage 0.000
_reflns_Friedel_fraction_full .
_reflns_Friedel_fraction_max .
_reflns_number_gt 11964
_reflns_number_total 18468
_reflns_threshold_expression 'I > 2\s(I)'
_cod_data_source_file Inorganics-2016-4-40.cif
_cod_data_source_block sad2
_cod_original_sg_symbol_H-M 'P 21/c'
_cod_original_formula_sum 'C98 H121 Li8 N4 O10.50 P4 S4 Si4'
_cod_database_code 1556485
_shelx_space_group_comment
;
The symmetry employed for this shelxl refinement is uniquely defined
by the following loop, which should always be used as a source of
symmetry information in preference to the above space-group names.
They are only intended as comments.
;
_shelx_estimated_absorpt_t_min 0.963
_shelx_estimated_absorpt_t_max 0.985

loop_
_space_group_symop_operation_xyz
'x, y, z'
'-x, y+1/2, -z+1/2'
'-x, -y, -z'
'x, -y-1/2, z-1/2'

loop_
_atom_site_label
_atom_site_type_symbol
_atom_site_fract_x
_atom_site_fract_y
_atom_site_fract_z
_atom_site_U_iso_or_equiv
_atom_site_adp_type
_atom_site_occupancy
_atom_site_site_symmetry_order
_atom_site_calc_flag
_atom_site_refinement_flags_posn
_atom_site_refinement_flags_adp
_atom_site_refinement_flags_occupancy
_atom_site_disorder_assembly
_atom_site_disorder_group
S1 S 0.29088(4) 0.38383(4) 0.28346(4) 0.01524(19) Uani 1 1 d . . . . .
P1 P 0.22703(4) 0.28079(4) 0.18928(4) 0.0156(2) Uani 1 1 d . . . . .
Si1 Si 0.31306(4) 0.21992(5) 0.14462(5) 0.0197(2) Uani 1 1 d . . . . .
O1 O 0.27730(9) 0.44716(11) 0.31095(10) 0.0184(5) Uani 1 1 d . . . . .
N1 N 0.27544(11) 0.28056(13) 0.16484(12) 0.0163(6) Uani 1 1 d . . . . .
Li1 Li 0.1891(2) 0.4266(3) 0.2817(3) 0.0217(13) Uani 1 1 d . . . . .
C1 C 0.22961(14) 0.34976(16) 0.23569(14) 0.0148(7) Uani 1 1 d . . . . .
C52 C 0.29252(14) 0.84583(16) 0.21415(15) 0.0158(7) Uani 1 1 d . . . . .
P2 P 0.39406(4) 0.50972(4) 0.14170(4) 0.0155(2) Uani 1 1 d . . . . .
Si2 Si 0.41453(4) 0.65506(5) 0.10176(5) 0.0212(2) Uani 1 1 d . . . . .
O2 O 0.33530(9) 0.40364(11) 0.26112(10) 0.0179(5) Uani 1 1 d . . . . .
N2 N 0.39262(11) 0.59293(13) 0.13732(12) 0.0168(6) Uani 1 1 d . . . . .
Li2 Li 0.1845(2) 0.4342(3) 0.1694(3) 0.0213(13) Uani 1 1 d . . . . .
C2 C 0.15355(14) 0.28975(16) 0.12460(15) 0.0180(8) Uani 1 1 d . . . . .
S2 S 0.26701(3) 0.49683(4) 0.10690(4) 0.01369(18) Uani 1 1 d . . . . .
C53 C 0.25878(15) 0.90692(16) 0.19216(15) 0.0197(8) Uani 1 1 d . . . . .
H53 H 0.2168 0.9039 0.1724 0.024 Uiso 1 1 calc R U . . .
S3 S 0.33592(3) 0.64720(4) 0.27345(4) 0.01439(18) Uani 1 1 d . . . . .
P3 P 0.25560(4) 0.76299(4) 0.21409(4) 0.0153(2) Uani 1 1 d . . . . .
Si3 Si 0.22400(4) 0.82809(5) 0.30884(4) 0.0193(2) Uani 1 1 d . . . . .
O3 O 0.23095(9) 0.45644(11) 0.13039(10) 0.0171(5) Uani 1 1 d . . . . .
N3 N 0.23314(11) 0.76378(13) 0.26533(12) 0.0177(6) Uani 1 1 d . . . . .
Li3 Li 0.3015(2) 0.3802(3) 0.1732(3) 0.0215(13) Uani 1 1 d . . . . .
C3 C 0.10718(14) 0.32586(18) 0.12856(16) 0.0224(8) Uani 1 1 d . . . . .
H3 H 0.1119 0.3417 0.1673 0.027 Uiso 1 1 calc R U . . .
C54 C 0.28574(16) 0.97150(18) 0.19883(16) 0.0233(8) Uani 1 1 d . . . . .
H54 H 0.2623 1.0128 0.1843 0.028 Uiso 1 1 calc R U . . .
Li4 Li 0.3600(2) 0.4893(3) 0.2409(3) 0.0210(13) Uani 1 1 d . . . . .
S4 S 0.15194(3) 0.55957(4) 0.22974(4) 0.01420(18) Uani 1 1 d . . . . .
P4 P 0.15502(4) 0.52862(5) 0.34533(4) 0.0160(2) Uani 1 1 d . . . . .
Si4 Si 0.12714(4) 0.37274(5) 0.36038(5) 0.0235(2) Uani 1 1 d . . . . .
O4 O 0.25570(9) 0.57409(11) 0.10837(10) 0.0165(5) Uani 1 1 d . . . . .
N4 N 0.15020(12) 0.44521(14) 0.33690(12) 0.0189(6) Uani 1 1 d . . . . .
C4 C 0.05457(15) 0.33894(19) 0.07715(17) 0.0286(9) Uani 1 1 d . . . . .
H4 H 0.0240 0.3648 0.0806 0.034 Uiso 1 1 calc R U . . .
C57 C 0.35362(15) 0.85140(17) 0.24056(15) 0.0204(8) Uani 1 1 d . . . . .
H57 H 0.3773 0.8101 0.2542 0.025 Uiso 1 1 calc R U . . .
C56 C 0.38051(16) 0.91657(18) 0.24725(17) 0.0258(9) Uani 1 1 d . . . . .
H56 H 0.4224 0.9199 0.2662 0.031 Uiso 1 1 calc R U . . .
C5 C 0.04664(16) 0.3142(2) 0.02068(18) 0.0344(10) Uani 1 1 d . . . . .
H5 H 0.0107 0.3234 -0.0148 0.041 Uiso 1 1 calc R U . . .
Li5 Li 0.3319(2) 0.6236(3) 0.1643(3) 0.0195(13) Uani 1 1 d . . . . .
O5 O 0.35903(9) 0.58370(11) 0.25517(10) 0.0164(5) Uani 1 1 d . . . . .
C55 C 0.34673(16) 0.97664(18) 0.22662(17) 0.0284(9) Uani 1 1 d . . . . .
H55 H 0.3652 1.0213 0.2315 0.034 Uiso 1 1 calc R U . . .
C6 C 0.09120(16) 0.2761(2) 0.01616(18) 0.0345(10) Uani 1 1 d . . . . .
H6 H 0.0853 0.2574 -0.0222 0.041 Uiso 1 1 calc R U . . .
O6 O 0.31039(9) 0.62650(11) 0.31548(10) 0.0155(5) Uani 1 1 d . . . . .
Li6 Li 0.2221(2) 0.6219(3) 0.1553(3) 0.0219(13) Uani 1 1 d . . . . .
C58 C 0.40181(14) 0.69394(16) 0.32256(15) 0.0150(7) Uani 1 1 d . . . . .
C7 C 0.14446(15) 0.26525(19) 0.06763(16) 0.0264(9) Uani 1 1 d . . . . .
H7 H 0.1753 0.2405 0.0638 0.032 Uiso 1 1 calc R U . . .
O7 O 0.18400(9) 0.60173(11) 0.20226(10) 0.0162(5) Uani 1 1 d . . . . .
Li7 Li 0.2277(2) 0.6610(3) 0.2821(3) 0.0204(13) Uani 1 1 d . . . . .
C59 C 0.40256(14) 0.73551(17) 0.36899(15) 0.0196(8) Uani 1 1 d . . . . .
H59 H 0.3708 0.7337 0.3798 0.024 Uiso 1 1 calc R U . . .
C8 C 0.22501(15) 0.19606(17) 0.22384(16) 0.0182(8) Uani 1 1 d . . . . .
Li8 Li 0.2863(2) 0.5400(3) 0.3429(3) 0.0225(13) Uani 1 1 d . . . . .
O8 O 0.14432(9) 0.48565(11) 0.20557(10) 0.0158(5) Uani 1 1 d . . . . .
C60 C 0.45024(15) 0.78006(18) 0.39986(16) 0.0254(9) Uani 1 1 d . . . . .
H60 H 0.4513 0.8088 0.4321 0.030 Uiso 1 1 calc R U . . .
C9 C 0.17451(17) 0.15499(18) 0.20421(18) 0.0292(9) Uani 1 1 d . . . . .
H9 H 0.1386 0.1709 0.1716 0.035 Uiso 1 1 calc R U . . .
O9 O 0.35027(11) 0.52798(12) 0.42951(11) 0.0288(6) Uani 1 1 d . . . . .
O10 O -0.07099(10) 0.42460(13) 0.06131(11) 0.0299(6) Uani 1 1 d . . . . .
C10 C 0.17619(19) 0.09071(19) 0.2319(2) 0.0377(11) Uani 1 1 d . . . . .
H10 H 0.1414 0.0627 0.2180 0.045 Uiso 1 1 calc R U . . .
C61 C 0.49618(15) 0.78282(18) 0.38393(17) 0.0254(9) Uani 1 1 d . . . . .
H61 H 0.5284 0.8140 0.4047 0.031 Uiso 1 1 calc R U . . .
C11 C 0.22727(19) 0.06736(19) 0.27889(19) 0.0366(11) Uani 1 1 d . . . . .
H11 H 0.2278 0.0233 0.2976 0.044 Uiso 1 1 calc R U . . .
C62 C 0.49530(15) 0.74055(18) 0.33811(17) 0.0246(9) Uani 1 1 d . . . . .
H62 H 0.5272 0.7421 0.3276 0.030 Uiso 1 1 calc R U . . .
C12 C 0.27808(18) 0.10724(19) 0.29940(17) 0.0318(10) Uani 1 1 d . . . . .
H12 H 0.3137 0.0909 0.3321 0.038 Uiso 1 1 calc R U . . .
C45 C 0.29530(13) 0.69045(16) 0.21222(14) 0.0141(7) Uani 1 1 d . . . . .
C13 C 0.27682(17) 0.17167(18) 0.27178(16) 0.0257(9) Uani 1 1 d . . . . .
H13 H 0.3118 0.1993 0.2859 0.031 Uiso 1 1 calc R U . . .
C46 C 0.19288(14) 0.76626(16) 0.13767(15) 0.0175(8) Uani 1 1 d . . . . .
C14 C 0.33451(15) 0.33153(16) 0.34913(15) 0.0176(8) Uani 1 1 d . . . . .
C51 C 0.20148(16) 0.76582(18) 0.08523(16) 0.0254(9) Uani 1 1 d . . . . .
H51 H 0.2400 0.7581 0.0888 0.030 Uiso 1 1 calc R U . . .
C15 C 0.30563(17) 0.29516(17) 0.37670(16) 0.0255(9) Uani 1 1 d . . . . .
H15 H 0.2636 0.2946 0.3585 0.031 Uiso 1 1 calc R U . . .
C50 C 0.15468(17) 0.7765(2) 0.02800(18) 0.0375(10) Uani 1 1 d . . . . .
H50 H 0.1612 0.7760 -0.0074 0.045 Uiso 1 1 calc R U . . .
C16 C 0.33812(19) 0.2593(2) 0.43104(17) 0.0357(10) Uani 1 1 d . . . . .
H16 H 0.3185 0.2342 0.4503 0.043 Uiso 1 1 calc R U . . .
C49 C 0.09855(18) 0.7880(2) 0.02254(19) 0.0411(11) Uani 1 1 d . . . . .
H49 H 0.0665 0.7963 -0.0166 0.049 Uiso 1 1 calc R U . . .
C17 C 0.3990(2) 0.2604(2) 0.45685(19) 0.0416(11) Uani 1 1 d . . . . .
H17 H 0.4214 0.2369 0.4945 0.050 Uiso 1 1 calc R U . . .
C48 C 0.08913(17) 0.7875(2) 0.07373(19) 0.0404(11) Uani 1 1 d . . . . .
H48 H 0.0504 0.7948 0.0697 0.049 Uiso 1 1 calc R U . . .
C18 C 0.42780(18) 0.2954(2) 0.42843(17) 0.0338(10) Uani 1 1 d . . . . .
H18 H 0.4698 0.2952 0.4463 0.041 Uiso 1 1 calc R U . . .
C47 C 0.13571(15) 0.77645(18) 0.13114(17) 0.0262(9) Uani 1 1 d . . . . .
H47 H 0.1286 0.7758 0.1662 0.031 Uiso 1 1 calc R U . . .
C19 C 0.39570(15) 0.33098(18) 0.37389(16) 0.0261(9) Uani 1 1 d . . . . .
H19 H 0.4153 0.3545 0.3539 0.031 Uiso 1 1 calc R U . . .
C20 C 0.33147(16) 0.26021(18) 0.08554(17) 0.0271(9) Uani 1 1 d . . . . .
H20A H 0.2950 0.2677 0.0478 0.041 Uiso 1 1 calc R U . . .
H20B H 0.3577 0.2285 0.0773 0.041 Uiso 1 1 calc R U . . .
H20C H 0.3514 0.3055 0.1005 0.041 Uiso 1 1 calc R U . . .
C21 C 0.27163(17) 0.13619(17) 0.11271(18) 0.0299(9) Uani 1 1 d . . . . .
H21A H 0.2391 0.1453 0.0722 0.045 Uiso 1 1 calc R U . . .
H21B H 0.2556 0.1184 0.1399 0.045 Uiso 1 1 calc R U . . .
H21C H 0.2985 0.1011 0.1093 0.045 Uiso 1 1 calc R U . . .
C22 C 0.38432(16) 0.1954(2) 0.21144(17) 0.0324(10) Uani 1 1 d . . . . .
H22A H 0.4075 0.1654 0.1976 0.049 Uiso 1 1 calc R U . . .
H22B H 0.3760 0.1697 0.2415 0.049 Uiso 1 1 calc R U . . .
H22C H 0.4068 0.2382 0.2303 0.049 Uiso 1 1 calc R U . . .
C23 C 0.33401(13) 0.46949(16) 0.14258(14) 0.0146(7) Uani 1 1 d . . . . .
C24 C 0.41563(15) 0.47056(17) 0.08664(16) 0.0193(8) Uani 1 1 d . . . . .
C25 C 0.37378(16) 0.44320(18) 0.03220(17) 0.0269(9) Uani 1 1 d . . . . .
H25 H 0.3336 0.4406 0.0250 0.032 Uiso 1 1 calc R U . . .
C26 C 0.38958(18) 0.41942(19) -0.01225(18) 0.0326(10) Uani 1 1 d . . . . .
H26 H 0.3603 0.4012 -0.0498 0.039 Uiso 1 1 calc R U . . .
C27 C 0.44798(18) 0.42248(19) -0.00147(19) 0.0338(10) Uani 1 1 d . . . . .
H27 H 0.4590 0.4064 -0.0317 0.041 Uiso 1 1 calc R U . . .
C28 C 0.49021(18) 0.44871(18) 0.05285(19) 0.0300(9) Uani 1 1 d . . . . .
H28 H 0.5304 0.4506 0.0600 0.036 Uiso 1 1 calc R U . . .
C29 C 0.47469(15) 0.47235(17) 0.09718(17) 0.0245(8) Uani 1 1 d . . . . .
H29 H 0.5043 0.4898 0.1349 0.029 Uiso 1 1 calc R U . . .
C30 C 0.45284(14) 0.48063(17) 0.21510(16) 0.0182(8) Uani 1 1 d . . . . .
C31 C 0.45629(15) 0.41068(19) 0.23439(17) 0.0256(9) Uani 1 1 d . . . . .
H31 H 0.4298 0.3767 0.2074 0.031 Uiso 1 1 calc R U . . .
C32 C 0.49767(16) 0.3899(2) 0.29226(18) 0.0321(10) Uani 1 1 d . . . . .
H32 H 0.4994 0.3421 0.3044 0.039 Uiso 1 1 calc R U . . .
C33 C 0.53621(16) 0.4384(2) 0.33202(18) 0.0326(10) Uani 1 1 d . . . . .
H33 H 0.5640 0.4242 0.3719 0.039 Uiso 1 1 calc R U . . .
C34 C 0.53443(15) 0.5077(2) 0.31396(17) 0.0299(9) Uani 1 1 d . . . . .
H34 H 0.5615 0.5411 0.3411 0.036 Uiso 1 1 calc R U . . .
C35 C 0.49295(14) 0.52871(19) 0.25599(16) 0.0232(8) Uani 1 1 d . . . . .
H35 H 0.4919 0.5765 0.2440 0.028 Uiso 1 1 calc R U . . .
C36 C 0.23218(13) 0.47595(17) 0.02749(15) 0.0157(7) Uani 1 1 d . . . . .
C38 C 0.19471(15) 0.3867(2) -0.05005(16) 0.0258(9) Uani 1 1 d . . . . .
H38 H 0.1844 0.3389 -0.0616 0.031 Uiso 1 1 calc R U . . .
C37 C 0.21608(14) 0.40614(18) 0.01046(16) 0.0217(8) Uani 1 1 d . . . . .
H37 H 0.2198 0.3721 0.0404 0.026 Uiso 1 1 calc R U . . .
C39 C 0.18836(16) 0.4362(2) -0.09368(17) 0.0312(9) Uani 1 1 d . . . . .
H39 H 0.1732 0.4228 -0.1354 0.037 Uiso 1 1 calc R U . . .
C40 C 0.20394(16) 0.5053(2) -0.07683(17) 0.0318(9) Uani 1 1 d . . . . .
H40 H 0.1996 0.5392 -0.1071 0.038 Uiso 1 1 calc R U . . .
C41 C 0.22596(15) 0.52589(18) -0.01619(16) 0.0232(8) Uani 1 1 d . . . . .
H41 H 0.2366 0.5736 -0.0048 0.028 Uiso 1 1 calc R U . . .
C70 C -0.02279(15) 0.5692(2) 0.27223(17) 0.0300(9) Uani 1 1 d . . . . .
H70 H -0.0582 0.5474 0.2436 0.036 Uiso 1 1 calc R U . . .
C69 C 0.03151(15) 0.53672(18) 0.28835(16) 0.0230(8) Uani 1 1 d . . . . .
H69 H 0.0329 0.4930 0.2701 0.028 Uiso 1 1 calc R U . . .
C68 C 0.08394(14) 0.56734(18) 0.33075(15) 0.0189(8) Uani 1 1 d . . . . .
C67 C 0.18463(13) 0.57049(16) 0.30295(15) 0.0145(7) Uani 1 1 d . . . . .
C44 C 0.38878(19) 0.74158(19) 0.1163(2) 0.0419(11) Uani 1 1 d . . . . .
H44A H 0.4011 0.7790 0.0968 0.063 Uiso 1 1 calc R U . . .
H44B H 0.4061 0.7501 0.1604 0.063 Uiso 1 1 calc R U . . .
H44C H 0.3455 0.7413 0.0992 0.063 Uiso 1 1 calc R U . . .
C43 C 0.49686(16) 0.6616(2) 0.1326(2) 0.0418(11) Uani 1 1 d . . . . .
H43A H 0.5121 0.6185 0.1228 0.063 Uiso 1 1 calc R U . . .
H43B H 0.5147 0.6677 0.1771 0.063 Uiso 1 1 calc R U . . .
H43C H 0.5068 0.7022 0.1142 0.063 Uiso 1 1 calc R U . . .
C42 C 0.3843(2) 0.6422(2) 0.01800(18) 0.0535(13) Uani 1 1 d . . . . .
H42A H 0.3409 0.6425 -0.0005 0.080 Uiso 1 1 calc R U . . .
H42B H 0.3979 0.5969 0.0098 0.080 Uiso 1 1 calc R U . . .
H42C H 0.3980 0.6804 0.0005 0.080 Uiso 1 1 calc R U . . .
C74 C 0.20112(14) 0.55607(17) 0.42435(15) 0.0183(8) Uani 1 1 d . . . . .
C73 C 0.08041(15) 0.63190(18) 0.35679(16) 0.0246(8) Uani 1 1 d . . . . .
H73 H 0.1156 0.6536 0.3860 0.030 Uiso 1 1 calc R U . . .
C72 C 0.02634(16) 0.6644(2) 0.34043(17) 0.0301(9) Uani 1 1 d . . . . .
H72 H 0.0247 0.7082 0.3584 0.036 Uiso 1 1 calc R U . . .
C71 C -0.02510(16) 0.6336(2) 0.29819(17) 0.0299(9) Uani 1 1 d . . . . .
H71 H -0.0621 0.6563 0.2868 0.036 Uiso 1 1 calc R U . . .
C78 C 0.22461(16) 0.54575(19) 0.53129(16) 0.0273(9) Uani 1 1 d . . . . .
H78 H 0.2172 0.5250 0.5625 0.033 Uiso 1 1 calc R U . . .
C77 C 0.26927(16) 0.59536(19) 0.54642(17) 0.0272(9) Uani 1 1 d . . . . .
H77 H 0.2929 0.6082 0.5879 0.033 Uiso 1 1 calc R U . . .
C76 C 0.27875(15) 0.62572(18) 0.50043(16) 0.0237(8) Uani 1 1 d . . . . .
H76 H 0.3089 0.6602 0.5103 0.028 Uiso 1 1 calc R U . . .
C75 C 0.24492(14) 0.60661(17) 0.43984(15) 0.0188(8) Uani 1 1 d . . . . .
H75 H 0.2519 0.6284 0.4087 0.023 Uiso 1 1 calc R U . . .
C79 C 0.19084(15) 0.52622(19) 0.47100(16) 0.0246(8) Uani 1 1 d . . . . .
H79 H 0.1604 0.4922 0.4612 0.029 Uiso 1 1 calc R U . . .
C80 C 0.07855(14) 0.59490(17) 0.19208(15) 0.0160(7) Uani 1 1 d . . . . .
C81 C 0.03171(14) 0.55670(19) 0.14915(15) 0.0223(8) Uani 1 1 d . . . . .
H81 H 0.0379 0.5105 0.1381 0.027 Uiso 1 1 calc R U . . .
C82 C -0.02432(15) 0.5866(2) 0.12250(16) 0.0280(9) Uani 1 1 d . . . . .
H82 H -0.0569 0.5608 0.0932 0.034 Uiso 1 1 calc R U . . .
C83 C -0.03272(16) 0.6539(2) 0.13864(17) 0.0294(9) Uani 1 1 d . . . . .
H83 H -0.0711 0.6742 0.1201 0.035 Uiso 1 1 calc R U . . .
C85 C 0.07002(15) 0.66229(18) 0.20861(16) 0.0218(8) Uani 1 1 d . . . . .
H85 H 0.1024 0.6879 0.2384 0.026 Uiso 1 1 calc R U . . .
C84 C 0.01403(15) 0.69217(19) 0.18143(16) 0.0264(9) Uani 1 1 d . . . . .
H84 H 0.0079 0.7385 0.1921 0.032 Uiso 1 1 calc R U . . .
C86 C 0.05837(17) 0.3842(2) 0.37087(19) 0.0374(10) Uani 1 1 d . . . . .
H86A H 0.0249 0.3950 0.3314 0.056 Uiso 1 1 calc R U . . .
H86B H 0.0641 0.4230 0.3994 0.056 Uiso 1 1 calc R U . . .
H86C H 0.0503 0.3406 0.3873 0.056 Uiso 1 1 calc R U . . .
C87 C 0.11165(17) 0.30255(19) 0.30127(17) 0.0310(9) Uani 1 1 d . . . . .
H87A H 0.0782 0.3170 0.2629 0.046 Uiso 1 1 calc R U . . .
H87B H 0.1019 0.2584 0.3155 0.046 Uiso 1 1 calc R U . . .
H87C H 0.1467 0.2955 0.2945 0.046 Uiso 1 1 calc R U . . .
C65 C 0.15653(15) 0.88326(18) 0.26523(16) 0.0272(9) Uani 1 1 d . . . . .
H65A H 0.1601 0.9069 0.2314 0.041 Uiso 1 1 calc R U . . .
H65B H 0.1529 0.9187 0.2926 0.041 Uiso 1 1 calc R U . . .
H65C H 0.1214 0.8530 0.2490 0.041 Uiso 1 1 calc R U . . .
C66 C 0.28966(15) 0.88744(17) 0.34717(16) 0.0245(8) Uani 1 1 d . . . . .
H66A H 0.2937 0.9171 0.3164 0.037 Uiso 1 1 calc R U . . .
H66B H 0.3254 0.8589 0.3682 0.037 Uiso 1 1 calc R U . . .
H66C H 0.2842 0.9174 0.3769 0.037 Uiso 1 1 calc R U . . .
C64 C 0.21298(18) 0.78359(19) 0.37122(17) 0.0332(10) Uani 1 1 d . . . . .
H64A H 0.1795 0.7509 0.3533 0.050 Uiso 1 1 calc R U . . .
H64B H 0.2047 0.8191 0.3955 0.050 Uiso 1 1 calc R U . . .
H64C H 0.2489 0.7575 0.3976 0.050 Uiso 1 1 calc R U . . .
C63 C 0.44826(14) 0.69576(17) 0.30713(16) 0.0219(8) Uani 1 1 d . . . . .
H63 H 0.4477 0.6664 0.2754 0.026 Uiso 1 1 calc R U . . .
C91 C 0.3547(3) 0.4610(2) 0.4590(2) 0.0653(17) Uani 1 1 d . . . . .
H91A H 0.3182 0.4342 0.4339 0.078 Uiso 0.691(10) 1 calc R U P A 1
H91B H 0.3879 0.4349 0.4575 0.078 Uiso 0.691(10) 1 calc R U P A 1
H91C H 0.3570 0.4246 0.4311 0.078 Uiso 0.309(10) 1 calc R U P A 2
H91D H 0.3933 0.4606 0.4959 0.078 Uiso 0.309(10) 1 calc R U P A 2
C90 C 0.40439(18) 0.5661(2) 0.44900(19) 0.0458(12) Uani 1 1 d . . . . .
H90A H 0.4256 0.5651 0.4942 0.055 Uiso 1 1 calc R U . . .
H90B H 0.3953 0.6159 0.4361 0.055 Uiso 1 1 calc R U . . .
C89 C 0.4443(2) 0.5368(3) 0.4237(2) 0.0703(16) Uani 1 1 d . . . . .
H89A H 0.4229 0.5352 0.3790 0.106 Uiso 1 1 calc R U . . .
H89B H 0.4568 0.4891 0.4396 0.106 Uiso 1 1 calc R U . . .
H89C H 0.4792 0.5671 0.4360 0.106 Uiso 1 1 calc R U . . .
C88 C 0.18547(17) 0.3370(2) 0.43428(17) 0.0355(10) Uani 1 1 d . . . . .
H88A H 0.1701 0.2953 0.4462 0.053 Uiso 1 1 calc R U . . .
H88B H 0.1962 0.3730 0.4662 0.053 Uiso 1 1 calc R U . . .
H88C H 0.2205 0.3239 0.4291 0.053 Uiso 1 1 calc R U . . .
C93 C -0.09018(17) 0.4741(2) -0.03503(18) 0.0416(11) Uani 1 1 d . . . . .
H93A H -0.1079 0.4649 -0.0791 0.062 Uiso 1 1 calc R U . . .
H93B H -0.0477 0.4826 -0.0197 0.062 Uiso 1 1 calc R U . . .
H93C H -0.1088 0.5158 -0.0273 0.062 Uiso 1 1 calc R U . . .
C96 C -0.04777(19) 0.3865(2) 0.16153(19) 0.0485(12) Uani 1 1 d . . . . .
H96A H -0.0053 0.3888 0.1732 0.073 Uiso 1 1 calc R U . . .
H96B H -0.0552 0.3497 0.1854 0.073 Uiso 1 1 calc R U . . .
H96C H -0.0611 0.4321 0.1697 0.073 Uiso 1 1 calc R U . . .
C95 C -0.08098(17) 0.3697(2) 0.09481(18) 0.0369(10) Uani 1 1 d . . . . .
H95A H -0.0671 0.3243 0.0860 0.044 Uiso 1 1 calc R U . . .
H95B H -0.1238 0.3656 0.0830 0.044 Uiso 1 1 calc R U . . .
C94 C -0.09958(16) 0.4118(2) -0.00292(17) 0.0348(10) Uani 1 1 d . . . . .
H94A H -0.1424 0.4042 -0.0168 0.042 Uiso 1 1 calc R U . . .
H94B H -0.0830 0.3690 -0.0125 0.042 Uiso 1 1 calc R U . . .
C92A C 0.3631(3) 0.4596(3) 0.5203(3) 0.039(2) Uani 0.691(10) 1 d . . P A 1
H92A H 0.3350 0.4918 0.5248 0.047 Uiso 0.691(10) 1 calc R U P A 1
H92B H 0.4036 0.4745 0.5477 0.047 Uiso 0.691(10) 1 calc R U P A 1
H92C H 0.3567 0.4116 0.5309 0.047 Uiso 0.691(10) 1 calc R U P A 1
O1A_1 O 0.000(6) 0.532(4) 0.509(7) 0.13(3) Uani 0.25 1 d . . P B -1
C1A_1 C 0.0999(8) 0.4493(10) 0.5567(10) 0.123(8) Uani 0.5 1 d . . P B -1
H1AA_1 H 0.0803 0.4123 0.5691 0.185 Uiso 0.5 1 calc R U P B -1
H1AB_1 H 0.1305 0.4718 0.5932 0.185 Uiso 0.5 1 calc R U P B -1
H1AC_1 H 0.1181 0.4285 0.5326 0.185 Uiso 0.5 1 calc R U P B -1
C2A_1 C 0.0546(9) 0.5038(10) 0.5187(9) 0.106(5) Uani 0.5 1 d . . P B -1
H2A_1 H 0.0793 0.5468 0.5269 0.127 Uiso 0.5 1 calc R U P B -1
H2B_1 H 0.0464 0.4898 0.4766 0.127 Uiso 0.5 1 calc R U P B -1
O1B_1 O -0.003(3) 0.515(2) 0.509(3) 0.058(12) Uani 0.25 1 d . . P C -2
C2B_1 C 0.0407(9) 0.4668(14) 0.5508(12) 0.182(12) Uani 0.5 1 d . . P C -2
H2C_1 H 0.0275 0.4490 0.5808 0.219 Uiso 0.5 1 calc R U P C -2
H2D_1 H 0.0453 0.4261 0.5280 0.219 Uiso 0.5 1 calc R U P C -2
C1B_1 C 0.0923(11) 0.5006(11) 0.5799(11) 0.154(9) Uani 0.5 1 d . . P C -2
H1BA_1 H 0.1088 0.5102 0.5512 0.231 Uiso 0.5 1 calc R U P C -2
H1BB_1 H 0.1199 0.4713 0.6135 0.231 Uiso 0.5 1 calc R U P C -2
H1BC_1 H 0.0859 0.5452 0.5963 0.231 Uiso 0.5 1 calc R U P C -2
C92B C 0.3186(6) 0.4412(7) 0.4746(6) 0.029(4) Uani 0.309(10) 1 d . . P A 2
H92D H 0.3334 0.3993 0.5004 0.034 Uiso 0.309(10) 1 calc R U P A 2
H92E H 0.2818 0.4296 0.4384 0.034 Uiso 0.309(10) 1 calc R U P A 2
H92F H 0.3109 0.4786 0.4978 0.034 Uiso 0.309(10) 1 calc R U P A 2

loop_
_atom_site_aniso_label
_atom_site_aniso_U_11
_atom_site_aniso_U_22
_atom_site_aniso_U_33
_atom_site_aniso_U_23
_atom_site_aniso_U_13
_atom_site_aniso_U_12
S1 0.0176(4) 0.0130(4) 0.0154(5) 0.0015(4) 0.0077(4) 0.0018(3)
P1 0.0182(5) 0.0126(4) 0.0180(5) 0.0009(4) 0.0098(4) -0.0010(4)
Si1 0.0250(5) 0.0150(5) 0.0236(6) 0.0018(4) 0.0150(5) 0.0035(4)
O1 0.0184(12) 0.0120(12) 0.0217(13) -0.0013(10) 0.0063(11) 0.0006(10)
N1 0.0177(15) 0.0125(14) 0.0206(16) -0.0004(13) 0.0103(13) -0.0001(12)
Li1 0.025(3) 0.020(3) 0.020(3) 0.001(3) 0.011(3) -0.001(3)
C1 0.0162(17) 0.0167(17) 0.0140(18) 0.0012(15) 0.0089(15) -0.0004(14)
C52 0.0196(18) 0.0148(17) 0.0162(19) -0.0003(15) 0.0107(16) -0.0012(15)
P2 0.0155(4) 0.0150(4) 0.0184(5) 0.0000(4) 0.0098(4) -0.0002(4)
Si2 0.0246(5) 0.0199(5) 0.0206(6) 0.0012(5) 0.0114(5) -0.0064(4)
O2 0.0155(12) 0.0194(12) 0.0204(13) 0.0026(11) 0.0095(11) -0.0011(10)
N2 0.0188(15) 0.0144(14) 0.0210(16) 0.0004(13) 0.0123(13) -0.0016(12)
Li2 0.028(3) 0.014(3) 0.021(3) 0.000(3) 0.010(3) -0.001(3)
C2 0.0203(19) 0.0148(18) 0.020(2) 0.0022(16) 0.0101(16) -0.0029(15)
S2 0.0151(4) 0.0130(4) 0.0140(4) -0.0001(4) 0.0074(4) -0.0008(3)
C53 0.026(2) 0.0152(18) 0.021(2) 0.0028(16) 0.0137(17) 0.0023(15)
S3 0.0147(4) 0.0118(4) 0.0169(5) -0.0015(4) 0.0072(4) -0.0012(3)
P3 0.0173(5) 0.0120(4) 0.0162(5) -0.0002(4) 0.0072(4) -0.0008(4)
Si3 0.0249(5) 0.0149(5) 0.0208(6) -0.0001(4) 0.0126(5) 0.0025(4)
O3 0.0154(12) 0.0205(12) 0.0181(13) 0.0026(11) 0.0099(10) -0.0004(10)
N3 0.0165(15) 0.0127(14) 0.0238(17) -0.0027(13) 0.0089(13) 0.0003(12)
Li3 0.021(3) 0.019(3) 0.023(3) -0.001(3) 0.009(3) 0.001(3)
C3 0.0186(19) 0.029(2) 0.020(2) -0.0047(17) 0.0089(17) -0.0053(16)
C54 0.036(2) 0.0141(18) 0.027(2) 0.0019(17) 0.0198(19) 0.0036(16)
Li4 0.021(3) 0.022(3) 0.017(3) -0.001(3) 0.006(3) 0.009(3)
S4 0.0127(4) 0.0148(4) 0.0156(5) -0.0002(4) 0.0067(4) 0.0001(3)
P4 0.0174(5) 0.0167(4) 0.0160(5) -0.0008(4) 0.0093(4) -0.0018(4)
Si4 0.0307(6) 0.0205(5) 0.0255(6) -0.0006(5) 0.0182(5) -0.0054(5)
O4 0.0185(12) 0.0124(11) 0.0189(13) -0.0005(10) 0.0088(11) 0.0010(10)
N4 0.0214(15) 0.0222(16) 0.0184(16) -0.0017(13) 0.0136(13) -0.0048(13)
C4 0.019(2) 0.032(2) 0.035(2) -0.0046(19) 0.0125(18) -0.0001(17)
C57 0.026(2) 0.0158(18) 0.022(2) 0.0025(16) 0.0128(17) 0.0008(15)
C56 0.0214(19) 0.023(2) 0.033(2) -0.0014(18) 0.0124(18) -0.0082(16)
C5 0.019(2) 0.047(3) 0.030(2) 0.000(2) 0.0049(18) 0.0008(19)
Li5 0.015(3) 0.023(3) 0.019(3) 0.002(3) 0.006(3) 0.001(2)
O5 0.0181(12) 0.0120(11) 0.0203(13) -0.0014(10) 0.0096(11) 0.0010(10)
C55 0.039(2) 0.0154(19) 0.038(2) -0.0029(18) 0.023(2) -0.0094(17)
C6 0.031(2) 0.047(3) 0.023(2) -0.009(2) 0.0090(19) -0.001(2)
O6 0.0166(12) 0.0141(12) 0.0151(12) -0.0007(10) 0.0065(10) -0.0015(10)
Li6 0.021(3) 0.025(3) 0.019(3) -0.005(3) 0.009(3) -0.009(3)
C58 0.0148(17) 0.0111(16) 0.0151(19) 0.0022(15) 0.0030(15) -0.0001(14)
C7 0.023(2) 0.033(2) 0.025(2) -0.0015(18) 0.0126(18) 0.0042(17)
O7 0.0158(12) 0.0172(12) 0.0178(13) -0.0004(10) 0.0096(10) -0.0024(10)
Li7 0.021(3) 0.017(3) 0.023(3) -0.001(3) 0.010(3) 0.000(2)
C59 0.0178(18) 0.0230(19) 0.020(2) 0.0007(16) 0.0107(16) -0.0027(15)
C8 0.029(2) 0.0122(17) 0.020(2) -0.0016(15) 0.0176(17) 0.0014(15)
Li8 0.025(3) 0.021(3) 0.021(3) -0.003(3) 0.010(3) -0.001(3)
O8 0.0145(12) 0.0148(12) 0.0171(13) -0.0030(10) 0.0061(10) -0.0017(9)
C60 0.026(2) 0.024(2) 0.021(2) -0.0056(17) 0.0058(17) -0.0047(17)
C9 0.032(2) 0.021(2) 0.042(3) 0.0062(19) 0.023(2) 0.0025(17)
O9 0.0381(16) 0.0235(14) 0.0244(15) 0.0054(12) 0.0138(13) 0.0041(12)
O10 0.0271(14) 0.0351(15) 0.0251(15) -0.0004(13) 0.0096(12) -0.0025(12)
C10 0.043(3) 0.021(2) 0.068(3) 0.006(2) 0.040(3) -0.0003(19)
C61 0.0163(19) 0.025(2) 0.031(2) 0.0001(18) 0.0069(17) -0.0038(16)
C11 0.063(3) 0.018(2) 0.049(3) 0.009(2) 0.044(3) 0.008(2)
C62 0.0161(19) 0.025(2) 0.033(2) 0.0006(18) 0.0117(17) 0.0010(16)
C12 0.052(3) 0.026(2) 0.023(2) 0.0032(18) 0.021(2) 0.009(2)
C45 0.0152(17) 0.0141(17) 0.0119(18) -0.0029(14) 0.0050(15) -0.0021(14)
C13 0.041(2) 0.0199(19) 0.020(2) -0.0009(17) 0.0175(19) 0.0017(17)
C46 0.0217(19) 0.0087(16) 0.019(2) 0.0012(15) 0.0068(16) -0.0011(14)
C14 0.026(2) 0.0132(17) 0.0127(18) 0.0001(15) 0.0081(16) 0.0050(15)
C51 0.026(2) 0.023(2) 0.024(2) 0.0016(17) 0.0088(18) -0.0041(16)
C15 0.036(2) 0.0189(19) 0.022(2) 0.0032(17) 0.0143(19) 0.0043(17)
C50 0.039(3) 0.046(3) 0.022(2) 0.005(2) 0.009(2) -0.006(2)
C16 0.057(3) 0.026(2) 0.025(2) 0.0079(19) 0.019(2) 0.005(2)
C49 0.033(2) 0.049(3) 0.026(2) 0.001(2) 0.000(2) 0.000(2)
C17 0.056(3) 0.032(2) 0.024(2) 0.007(2) 0.007(2) 0.015(2)
C48 0.022(2) 0.048(3) 0.040(3) -0.007(2) 0.004(2) 0.003(2)
C18 0.033(2) 0.034(2) 0.023(2) 0.0027(19) 0.0022(19) 0.0147(19)
C47 0.021(2) 0.030(2) 0.024(2) -0.0042(18) 0.0064(17) -0.0015(17)
C19 0.028(2) 0.024(2) 0.022(2) 0.0012(17) 0.0072(18) 0.0091(17)
C20 0.033(2) 0.024(2) 0.035(2) 0.0016(18) 0.0236(19) 0.0059(17)
C21 0.043(2) 0.0169(19) 0.037(2) -0.0027(18) 0.025(2) 0.0015(17)
C22 0.033(2) 0.036(2) 0.035(2) 0.004(2) 0.021(2) 0.0058(19)
C23 0.0160(17) 0.0138(17) 0.0131(18) 0.0032(15) 0.0058(15) 0.0028(14)
C24 0.026(2) 0.0127(17) 0.026(2) 0.0036(16) 0.0175(18) 0.0006(15)
C25 0.027(2) 0.026(2) 0.031(2) -0.0020(18) 0.0169(19) -0.0002(17)
C26 0.051(3) 0.027(2) 0.026(2) -0.0036(18) 0.023(2) -0.0014(19)
C27 0.055(3) 0.020(2) 0.046(3) 0.003(2) 0.041(2) 0.005(2)
C28 0.039(2) 0.019(2) 0.048(3) 0.0064(19) 0.034(2) 0.0051(18)
C29 0.028(2) 0.0176(18) 0.034(2) 0.0023(17) 0.0186(19) 0.0022(16)
C30 0.0125(17) 0.0209(19) 0.025(2) 0.0015(16) 0.0113(16) 0.0043(15)
C31 0.0157(19) 0.026(2) 0.034(2) 0.0047(18) 0.0098(18) 0.0026(16)
C32 0.024(2) 0.030(2) 0.042(3) 0.017(2) 0.015(2) 0.0079(18)
C33 0.025(2) 0.043(3) 0.026(2) 0.010(2) 0.0080(18) 0.011(2)
C34 0.021(2) 0.036(2) 0.023(2) -0.0067(19) 0.0015(17) 0.0048(18)
C35 0.0186(19) 0.0236(19) 0.028(2) -0.0005(17) 0.0107(17) 0.0037(16)
C36 0.0108(16) 0.0199(18) 0.0176(19) -0.0013(16) 0.0075(15) -0.0009(14)
C38 0.0212(19) 0.028(2) 0.025(2) -0.0085(18) 0.0070(17) -0.0033(16)
C37 0.0207(19) 0.0207(19) 0.022(2) 0.0004(17) 0.0083(17) 0.0006(16)
C39 0.027(2) 0.047(3) 0.018(2) -0.008(2) 0.0089(18) -0.0022(19)
C40 0.037(2) 0.036(2) 0.021(2) 0.0065(19) 0.0110(19) -0.0014(19)
C41 0.032(2) 0.0209(19) 0.017(2) 0.0017(17) 0.0113(17) -0.0005(17)
C70 0.0171(19) 0.040(2) 0.031(2) -0.002(2) 0.0090(18) -0.0043(18)
C69 0.025(2) 0.025(2) 0.022(2) -0.0009(17) 0.0126(17) -0.0049(16)
C68 0.0191(18) 0.0246(19) 0.0168(19) 0.0007(16) 0.0116(16) -0.0024(16)
C67 0.0137(17) 0.0141(17) 0.0163(19) -0.0032(15) 0.0072(15) -0.0019(14)
C44 0.052(3) 0.027(2) 0.057(3) 0.014(2) 0.034(2) 0.004(2)
C43 0.034(2) 0.041(3) 0.053(3) 0.007(2) 0.022(2) -0.011(2)
C42 0.071(3) 0.058(3) 0.032(3) 0.002(2) 0.022(2) -0.027(3)
C74 0.0186(18) 0.0178(18) 0.019(2) -0.0001(16) 0.0095(16) 0.0037(15)
C73 0.024(2) 0.026(2) 0.023(2) -0.0058(17) 0.0104(17) -0.0026(17)
C72 0.034(2) 0.030(2) 0.032(2) -0.0048(19) 0.020(2) 0.0027(18)
C71 0.019(2) 0.040(2) 0.035(2) 0.001(2) 0.0162(19) 0.0051(18)
C78 0.036(2) 0.029(2) 0.021(2) 0.0014(18) 0.0167(19) 0.0021(18)
C77 0.028(2) 0.031(2) 0.017(2) -0.0055(18) 0.0052(17) 0.0036(18)
C76 0.0216(19) 0.023(2) 0.022(2) -0.0072(17) 0.0059(17) -0.0032(16)
C75 0.0214(19) 0.0158(18) 0.020(2) -0.0006(16) 0.0097(16) 0.0032(15)
C79 0.026(2) 0.026(2) 0.022(2) 0.0011(17) 0.0117(18) -0.0015(17)
C80 0.0142(17) 0.0213(18) 0.0118(18) 0.0037(15) 0.0052(15) 0.0046(15)
C81 0.0190(19) 0.029(2) 0.019(2) -0.0027(17) 0.0092(17) 0.0004(16)
C82 0.0174(19) 0.042(2) 0.021(2) -0.0055(19) 0.0050(17) -0.0017(18)
C83 0.020(2) 0.039(2) 0.027(2) 0.0044(19) 0.0078(18) 0.0110(18)
C85 0.0184(19) 0.0234(19) 0.024(2) 0.0015(17) 0.0101(17) 0.0024(16)
C84 0.024(2) 0.027(2) 0.027(2) -0.0008(18) 0.0108(18) 0.0059(17)
C86 0.045(3) 0.030(2) 0.051(3) -0.001(2) 0.033(2) -0.0128(19)
C87 0.039(2) 0.026(2) 0.035(2) -0.0066(19) 0.024(2) -0.0132(18)
C65 0.028(2) 0.025(2) 0.029(2) -0.0051(18) 0.0130(18) 0.0034(17)
C66 0.030(2) 0.0178(19) 0.022(2) -0.0023(17) 0.0085(17) 0.0026(16)
C64 0.053(3) 0.020(2) 0.039(3) -0.0010(19) 0.032(2) 0.0005(19)
C63 0.0181(19) 0.0189(18) 0.029(2) -0.0063(17) 0.0114(17) -0.0020(15)
C91 0.139(5) 0.031(3) 0.052(3) 0.022(2) 0.065(4) 0.031(3)
C90 0.040(3) 0.055(3) 0.028(3) 0.004(2) 0.003(2) -0.001(2)
C89 0.035(3) 0.114(5) 0.058(3) 0.025(3) 0.017(3) 0.019(3)
C88 0.053(3) 0.030(2) 0.029(2) 0.0070(19) 0.023(2) -0.001(2)
C93 0.027(2) 0.064(3) 0.031(3) 0.001(2) 0.011(2) -0.004(2)
C96 0.055(3) 0.061(3) 0.035(3) 0.006(2) 0.025(2) 0.002(2)
C95 0.030(2) 0.041(2) 0.039(3) 0.007(2) 0.016(2) 0.0012(19)
C94 0.022(2) 0.045(3) 0.030(2) -0.005(2) 0.0055(19) 0.0034(19)
C92A 0.060(5) 0.028(3) 0.028(4) 0.004(3) 0.020(4) 0.008(3)
O1A_1 0.09(3) 0.16(7) 0.14(4) 0.04(6) 0.04(3) 0.01(6)
C1A_1 0.074(11) 0.18(2) 0.133(17) 0.082(17) 0.064(11) 0.025(14)
C2A_1 0.083(14) 0.125(15) 0.113(14) 0.000(12) 0.046(13) 0.005(12)
O1B_1 0.05(2) 0.03(3) 0.08(3) 0.02(2) 0.026(18) 0.00(2)
C2B_1 0.068(13) 0.31(3) 0.16(2) 0.12(2) 0.051(16) 0.030(18)
C1B_1 0.109(17) 0.16(2) 0.14(2) 0.056(18) 0.012(15) 0.025(17)
C92B 0.033(8) 0.030(7) 0.028(9) 0.004(6) 0.019(7) 0.004(6)

loop_
_atom_type_symbol
_atom_type_description
_atom_type_scat_dispersion_real
_atom_type_scat_dispersion_imag
_atom_type_scat_source
C C 0.0033 0.0016 'International Tables Vol C Tables 4.2.6.8 and 6.1.1.4'
H H 0.0000 0.0000 'International Tables Vol C Tables 4.2.6.8 and 6.1.1.4'
Li Li -0.0003 0.0001 'International Tables Vol C Tables 4.2.6.8 and 6.1.1.4'
N N 0.0061 0.0033 'International Tables Vol C Tables 4.2.6.8 and 6.1.1.4'
O O 0.0106 0.0060 'International Tables Vol C Tables 4.2.6.8 and 6.1.1.4'
Si Si 0.0817 0.0704 'International Tables Vol C Tables 4.2.6.8 and 6.1.1.4'
P P 0.1023 0.0942 'International Tables Vol C Tables 4.2.6.8 and 6.1.1.4'
S S 0.1246 0.1234 'International Tables Vol C Tables 4.2.6.8 and 6.1.1.4'

loop_
_geom_angle_atom_site_label_1
_geom_angle_atom_site_label_2
_geom_angle_atom_site_label_3
_geom_angle
_geom_angle_site_symmetry_1
_geom_angle_site_symmetry_3
O1 S1 O2 108.85(12) . .
O1 S1 C1 108.20(14) . .
O2 S1 C1 118.21(15) . .
O1 S1 C14 102.49(14) . .
O2 S1 C14 101.83(14) . .
C1 S1 C14 115.99(16) . .
O1 S1 Li1 49.47(15) . .
O2 S1 Li1 142.00(15) . .
C1 S1 Li1 60.12(16) . .
C14 S1 Li1 112.63(16) . .
O1 S1 Li3 126.10(15) . .
O2 S1 Li3 41.67(14) . .
C1 S1 Li3 76.54(16) . .
C14 S1 Li3 124.04(15) . .
Li1 S1 Li3 119.44(17) . .
O1 S1 Li2 82.69(14) . .
O2 S1 Li2 94.93(14) . .
C1 S1 Li2 44.46(15) . .
C14 S1 Li2 159.59(15) . .
Li1 S1 Li2 55.96(16) . .
Li3 S1 Li2 63.51(16) . .
N1 P1 C1 116.41(14) . .
N1 P1 C8 110.97(14) . .
C1 P1 C8 111.48(15) . .
N1 P1 C2 109.28(15) . .
C1 P1 C2 103.00(15) . .
C8 P1 C2 104.73(15) . .
N1 P1 Li3 43.23(15) . .
C1 P1 Li3 75.56(15) . .
C8 P1 Li3 144.39(16) . .
C2 P1 Li3 107.48(16) . .
N1 P1 Li2 102.59(14) . .
C1 P1 Li2 44.51(15) . .
C8 P1 Li2 145.94(15) . .
C2 P1 Li2 68.09(15) . .
Li3 P1 Li2 63.26(15) . .
N1 Si1 C20 108.22(14) . .
N1 Si1 C22 111.05(15) . .
C20 Si1 C22 107.59(17) . .
N1 Si1 C21 114.50(15) . .
C20 Si1 C21 108.14(17) . .
C22 Si1 C21 107.10(17) . .
N1 Si1 Li3 33.52(13) . .
C20 Si1 Li3 81.79(15) . .
C22 Si1 Li3 101.18(16) . .
C21 Si1 Li3 144.99(16) . .
S1 O1 Li8 157.6(2) . .
S1 O1 Li1 97.01(19) . .
Li8 O1 Li1 103.4(2) . .
P1 N1 Si1 137.57(17) . .
P1 N1 Li3 103.6(2) . .
Si1 N1 Li3 118.2(2) . .
N4 Li1 O8 106.1(3) . .
N4 Li1 O1 120.6(3) . .
O8 Li1 O1 106.8(3) . .
N4 Li1 C1 151.3(3) . .
O8 Li1 C1 95.1(2) . .
O1 Li1 C1 69.26(19) . .
N4 Li1 S1 142.3(3) . .
O8 Li1 S1 108.7(2) . .
O1 Li1 S1 33.52(10) . .
C1 Li1 S1 36.44(11) . .
N4 Li1 Li2 148.8(3) . .
O8 Li1 Li2 44.35(17) . .
O1 Li1 Li2 83.7(2) . .
C1 Li1 Li2 51.19(18) . .
S1 Li1 Li2 68.74(18) . .
N4 Li1 S4 88.9(2) . .
O8 Li1 S4 31.49(10) . .
O1 Li1 S4 94.5(2) . .
C1 Li1 S4 118.4(2) . .
S1 Li1 S4 113.98(19) . .
Li2 Li1 S4 68.67(17) . .
N4 Li1 P4 33.00(12) . .
O8 Li1 P4 86.8(2) . .
O1 Li1 P4 103.1(2) . .
C1 Li1 P4 172.3(3) . .
S1 Li1 P4 136.0(2) . .
Li2 Li1 P4 129.3(2) . .
S4 Li1 P4 60.77(12) . .
N4 Li1 Li8 94.2(2) . .
O8 Li1 Li8 93.2(2) . .
O1 Li1 Li8 36.54(15) . .
C1 Li1 Li8 104.0(2) . .
S1 Li1 Li8 69.80(16) . .
Li2 Li1 Li8 96.8(2) . .
S4 Li1 Li8 68.01(16) . .
P4 Li1 Li8 68.41(16) . .
N4 Li1 Si4 29.06(11) . .
O8 Li1 Si4 120.9(2) . .
O1 Li1 Si4 127.5(2) . .
C1 Li1 Si4 122.5(2) . .
S1 Li1 Si4 129.0(2) . .
Li2 Li1 Si4 146.4(2) . .
S4 Li1 Si4 114.41(18) . .
P4 Li1 Si4 62.05(11) . .
Li8 Li1 Si4 115.7(2) . .
S1 C1 P1 121.98(19) . .
S1 C1 Li2 104.9(2) . .
P1 C1 Li2 102.4(2) . .
S1 C1 Li1 83.43(19) . .
P1 C1 Li1 154.0(2) . .
Li2 C1 Li1 72.9(2) . .
C57 C52 C53 118.5(3) . .
C57 C52 P3 121.9(2) . .
C53 C52 P3 119.3(2) . .
N2 P2 C23 116.97(14) . .
N2 P2 C24 111.25(14) . .
C23 P2 C24 112.84(15) . .
N2 P2 C30 110.57(15) . .
C23 P2 C30 100.90(15) . .
C24 P2 C30 102.83(15) . .
N2 P2 Li5 42.49(14) . .
C23 P2 Li5 76.60(15) . .
C24 P2 Li5 145.17(16) . .
C30 P2 Li5 108.20(15) . .
N2 P2 Li4 100.43(14) . .
C23 P2 Li4 48.79(15) . .
C24 P2 Li4 148.31(15) . .
C30 P2 Li4 63.85(14) . .
Li5 P2 Li4 63.42(15) . .
N2 Si2 C42 113.97(17) . .
N2 Si2 C44 107.07(15) . .
C42 Si2 C44 108.7(2) . .
N2 Si2 C43 113.41(16) . .
C42 Si2 C43 106.8(2) . .
C44 Si2 C43 106.56(19) . .
N2 Si2 Li5 34.99(13) . .
C42 Si2 Li5 118.43(17) . .
C44 Si2 Li5 73.11(16) . .
C43 Si2 Li5 132.44(17) . .
S1 O2 Li4 134.6(2) . .
S1 O2 Li3 108.0(2) . .
Li4 O2 Li3 86.6(2) . .
P2 N2 Si2 136.46(17) . .
P2 N2 Li5 105.4(2) . .
Si2 N2 Li5 116.0(2) . .
O3 Li2 O8 135.8(3) . .
O3 Li2 C1 107.8(3) . .
O8 Li2 C1 104.0(3) . .
O3 Li2 Li1 141.5(3) . .
O8 Li2 Li1 48.68(19) . .
C1 Li2 Li1 55.88(19) . .
O3 Li2 C3 120.0(3) . .
O8 Li2 C3 96.6(2) . .
C1 Li2 C3 76.66(19) . .
Li1 Li2 C3 91.8(2) . .
O3 Li2 S1 92.3(2) . .
O8 Li2 S1 100.0(2) . .
C1 Li2 S1 30.65(11) . .
Li1 Li2 S1 55.30(16) . .
C3 Li2 S1 107.31(19) . .
O3 Li2 P1 92.3(2) . .
O8 Li2 P1 129.8(3) . .
C1 Li2 P1 33.11(11) . .
Li1 Li2 P1 86.28(19) . .
C3 Li2 P1 58.69(13) . .
S1 Li2 P1 56.76(10) . .
O3 Li2 Li3 43.72(17) . .
O8 Li2 Li3 149.8(3) . .
C1 Li2 Li3 64.08(19) . .
Li1 Li2 Li3 110.2(2) . .
C3 Li2 Li3 106.4(2) . .
S1 Li2 Li3 54.95(15) . .
P1 Li2 Li3 54.38(14) . .
C7 C2 C3 117.8(3) . .
C7 C2 P1 119.0(3) . .
C3 C2 P1 122.9(3) . .
O3 S2 O4 109.79(12) . .
O3 S2 C23 107.61(14) . .
O4 S2 C23 118.02(15) . .
O3 S2 C36 102.52(13) . .
O4 S2 C36 103.74(14) . .
C23 S2 C36 114.07(15) . .
O3 S2 Li3 54.85(14) . .
O4 S2 Li3 144.78(15) . .
C23 S2 Li3 54.48(16) . .
C36 S2 Li3 110.39(16) . .
O3 S2 Li5 123.51(14) . .
O4 S2 Li5 41.22(13) . .
C23 S2 Li5 76.93(16) . .
C36 S2 Li5 127.59(16) . .
Li3 S2 Li5 115.90(17) . .
C54 C53 C52 120.6(3) . .
O6 S3 O5 110.00(12) . .
O6 S3 C45 118.90(14) . .
O5 S3 C45 107.75(14) . .
O6 S3 C58 103.13(14) . .
O5 S3 C58 103.27(13) . .
C45 S3 C58 112.70(15) . .
O6 S3 Li5 144.39(15) . .
O5 S3 Li5 53.75(15) . .
C45 S3 Li5 55.31(16) . .
C58 S3 Li5 111.24(16) . .
O6 S3 Li7 41.13(14) . .
O5 S3 Li7 127.89(14) . .
C45 S3 Li7 77.77(16) . .
C58 S3 Li7 122.67(16) . .
Li5 S3 Li7 118.84(16) . .
N3 P3 C45 116.58(15) . .
N3 P3 C52 110.68(14) . .
C45 P3 C52 112.69(15) . .
N3 P3 C46 110.64(15) . .
C45 P3 C46 104.44(15) . .
C52 P3 C46 100.38(15) . .
N3 P3 Li7 43.51(14) . .
C45 P3 Li7 76.73(15) . .
C52 P3 Li7 147.81(16) . .
C46 P3 Li7 106.99(15) . .
N3 P3 Li6 105.31(14) . .
C45 P3 Li6 46.31(15) . .
C52 P3 Li6 144.00(15) . .
C46 P3 Li6 66.96(15) . .
Li7 P3 Li6 65.05(16) . .
N3 Si3 C64 107.32(15) . .
N3 Si3 C66 113.99(14) . .
C64 Si3 C66 106.54(17) . .
N3 Si3 C65 112.82(15) . .
C64 Si3 C65 106.68(17) . .
C66 Si3 C65 109.02(16) . .
S2 O3 Li2 161.7(2) . .
S2 O3 Li3 90.99(18) . .
Li2 O3 Li3 99.9(2) . .
P3 N3 Si3 134.09(17) . .
P3 N3 Li7 103.5(2) . .
Si3 N3 Li7 121.8(2) . .
O2 Li3 N1 106.8(3) . .
O2 Li3 C23 98.9(3) . .
N1 Li3 C23 150.8(3) . .
O2 Li3 O3 103.7(3) . .
N1 Li3 O3 115.0(3) . .
C23 Li3 O3 70.5(2) . .
O2 Li3 Li4 45.25(18) . .
N1 Li3 Li4 151.2(3) . .
C23 Li3 Li4 53.87(19) . .
O3 Li3 Li4 83.6(2) . .
O2 Li3 S2 110.0(2) . .
N1 Li3 S2 136.9(3) . .
C23 Li3 S2 37.25(12) . .
O3 Li3 S2 34.16(10) . .
Li4 Li3 S2 70.65(18) . .
O2 Li3 P1 89.4(2) . .
N1 Li3 P1 33.18(12) . .
C23 Li3 P1 163.2(3) . .
O3 Li3 P1 93.3(2) . .
Li4 Li3 P1 131.2(2) . .
S2 Li3 P1 126.0(2) . .
O2 Li3 S1 30.29(10) . .
N1 Li3 S1 87.3(2) . .
C23 Li3 S1 121.7(2) . .
O3 Li3 S1 92.10(19) . .
Li4 Li3 S1 69.52(18) . .
S2 Li3 S1 114.70(19) . .
P1 Li3 S1 61.89(12) . .
O2 Li3 Li2 84.3(2) . .
N1 Li3 Li2 92.5(2) . .
C23 Li3 Li2 103.7(2) . .
O3 Li3 Li2 36.42(14) . .
Li4 Li3 Li2 91.1(2) . .
S2 Li3 Li2 69.90(16) . .
P1 Li3 Li2 62.36(15) . .
S1 Li3 Li2 61.54(15) . .
O2 Li3 Si1 114.8(2) . .
N1 Li3 Si1 28.28(11) . .
C23 Li3 Si1 126.2(2) . .
O3 Li3 Si1 132.2(2) . .
Li4 Li3 Si1 143.9(2) . .
S2 Li3 Si1 134.8(2) . .
P1 Li3 Si1 61.31(11) . .
S1 Li3 Si1 106.98(17) . .
Li2 Li3 Si1 119.6(2) . .
C4 C3 C2 121.3(3) . .
C4 C3 Li2 116.2(3) . .
C2 C3 Li2 84.7(2) . .
C53 C54 C55 120.4(3) . .
O5 Li4 O2 139.5(3) . .
O5 Li4 C23 110.5(3) . .
O2 Li4 C23 99.5(3) . .
O5 Li4 Li3 146.5(3) . .
O2 Li4 Li3 48.11(19) . .
C23 Li4 Li3 51.68(19) . .
O5 Li4 C30 101.1(3) . .
O2 Li4 C30 115.8(2) . .
C23 Li4 C30 66.68(18) . .
Li3 Li4 C30 96.2(2) . .
O5 Li4 P2 93.6(2) . .
O2 Li4 P2 125.7(2) . .
C23 Li4 P2 35.31(12) . .
Li3 Li4 P2 82.85(19) . .
C30 Li4 P2 37.62(10) . .
O5 Li4 Li5 43.91(18) . .
O2 Li4 Li5 150.2(3) . .
C23 Li4 Li5 66.61(19) . .
Li3 Li4 Li5 111.0(2) . .
C30 Li4 Li5 84.0(2) . .
P2 Li4 Li5 57.16(15) . .
O7 S4 O8 108.85(12) . .
O7 S4 C67 108.57(14) . .
O8 S4 C67 117.94(14) . .
O7 S4 C80 102.30(14) . .
O8 S4 C80 103.06(14) . .
C67 S4 C80 114.88(15) . .
O7 S4 Li7 53.16(15) . .
O8 S4 Li7 145.02(15) . .
C67 S4 Li7 57.47(17) . .
C80 S4 Li7 109.84(16) . .
O7 S4 Li1 123.25(14) . .
O8 S4 Li1 44.95(14) . .
C67 S4 Li1 73.17(16) . .
C80 S4 Li1 129.23(16) . .
Li7 S4 Li1 114.81(17) . .
N4 P4 C67 114.17(15) . .
N4 P4 C68 111.31(15) . .
C67 P4 C68 110.61(15) . .
N4 P4 C74 113.27(15) . .
C67 P4 C74 105.18(15) . .
C68 P4 C74 101.44(15) . .
N4 P4 Li1 43.82(14) . .
C67 P4 Li1 70.46(15) . .
C68 P4 Li1 132.81(16) . .
C74 P4 Li1 124.42(16) . .
N4 Si4 C87 107.51(15) . .
N4 Si4 C88 112.34(16) . .
C87 Si4 C88 106.81(18) . .
N4 Si4 C86 115.61(16) . .
C87 Si4 C86 107.49(17) . .
C88 Si4 C86 106.66(18) . .
N4 Si4 Li1 35.59(14) . .
C87 Si4 Li1 75.41(15) . .
C88 Si4 Li1 108.39(16) . .
C86 Si4 Li1 142.14(17) . .
S2 O4 Li6 127.8(2) . .
S2 O4 Li5 109.66(19) . .
Li6 O4 Li5 85.3(2) . .
P4 N4 Si4 141.41(17) . .
P4 N4 Li1 103.2(2) . .
Si4 N4 Li1 115.3(2) . .
C3 C4 C5 119.8(3) . .
C56 C57 C52 120.6(3) . .
C55 C56 C57 120.3(3) . .
C6 C5 C4 119.8(4) . .
N2 Li5 O4 106.1(3) . .
N2 Li5 O5 107.5(3) . .
O4 Li5 O5 107.6(3) . .
N2 Li5 C45 155.6(3) . .
O4 Li5 C45 97.4(2) . .
O5 Li5 C45 70.57(19) . .
N2 Li5 S3 133.3(3) . .
O4 Li5 S3 110.7(2) . .
O5 Li5 S3 34.05(10) . .
C45 Li5 S3 37.19(12) . .
N2 Li5 Li6 152.0(3) . .
O4 Li5 Li6 45.85(17) . .
O5 Li5 Li6 85.4(2) . .
C45 Li5 Li6 51.92(18) . .
S3 Li5 Li6 70.07(18) . .
N2 Li5 P2 32.14(11) . .
O4 Li5 P2 87.5(2) . .
O5 Li5 P2 89.12(19) . .
C45 Li5 P2 159.7(3) . .
S3 Li5 P2 122.8(2) . .
Li6 Li5 P2 127.6(2) . .
N2 Li5 S2 87.1(2) . .
O4 Li5 S2 29.12(10) . .
O5 Li5 S2 93.3(2) . .
C45 Li5 S2 117.2(2) . .
S3 Li5 S2 112.65(19) . .
Li6 Li5 S2 67.00(17) . .
P2 Li5 S2 61.34(12) . .
N2 Li5 Li4 87.5(2) . .
O4 Li5 Li4 85.3(2) . .
O5 Li5 Li4 36.13(15) . .
C45 Li5 Li4 101.2(2) . .
S3 Li5 Li4 68.38(16) . .
Li6 Li5 Li4 89.4(2) . .
P2 Li5 Li4 59.42(15) . .
S2 Li5 Li4 61.96(15) . .
N2 Li5 Si2 28.99(11) . .
O4 Li5 Si2 113.3(2) . .
O5 Li5 Si2 126.5(2) . .
C45 Li5 Si2 132.9(2) . .
S3 Li5 Si2 136.0(2) . .
Li6 Li5 Si2 148.0(2) . .
P2 Li5 Si2 60.63(11) . .
S2 Li5 Si2 106.03(17) . .
Li4 Li5 Si2 115.65(19) . .
S3 O5 Li4 152.9(2) . .
S3 O5 Li5 92.19(18) . .
Li4 O5 Li5 100.0(2) . .
C56 C55 C54 119.6(3) . .
C5 C6 C7 119.9(4) . .
S3 O6 Li8 138.5(2) . .
S3 O6 Li7 109.3(2) . .
Li8 O6 Li7 89.2(2) . .
O7 Li6 O4 140.0(3) . .
O7 Li6 C45 104.9(3) . .
O4 Li6 C45 100.7(3) . .
O7 Li6 Li5 139.7(3) . .
O4 Li6 Li5 48.82(18) . .
C45 Li6 Li5 52.31(18) . .
O7 Li6 P3 90.1(2) . .
O4 Li6 P3 127.1(2) . .
C45 Li6 P3 34.69(12) . .
Li5 Li6 P3 83.59(19) . .
O7 Li6 Li7 40.08(17) . .
O4 Li6 Li7 149.7(3) . .
C45 Li6 Li7 64.94(19) . .
Li5 Li6 Li7 109.2(2) . .
P3 Li6 Li7 55.33(14) . .
C59 C58 C63 120.7(3) . .
C59 C58 S3 120.2(2) . .
C63 C58 S3 118.5(3) . .
C2 C7 C6 121.3(3) . .
S4 O7 Li6 158.8(2) . .
S4 O7 Li7 91.94(18) . .
Li6 O7 Li7 105.5(2) . .
O6 Li7 N3 104.4(3) . .
O6 Li7 O7 103.0(3) . .
N3 Li7 O7 112.8(3) . .
O6 Li7 C67 100.6(3) . .
N3 Li7 C67 152.5(3) . .
O7 Li7 C67 71.8(2) . .
O6 Li7 S4 111.4(2) . .
N3 Li7 S4 135.8(3) . .
O7 Li7 S4 34.90(10) . .
C67 Li7 S4 38.01(12) . .
O6 Li7 Li8 45.16(17) . .
N3 Li7 Li8 147.4(3) . .
O7 Li7 Li8 89.3(2) . .
C67 Li7 Li8 55.51(19) . .
S4 Li7 Li8 75.61(18) . .
O6 Li7 P3 88.5(2) . .
N3 Li7 P3 33.00(12) . .
O7 Li7 P3 89.1(2) . .
C67 Li7 P3 160.3(3) . .
S4 Li7 P3 122.3(2) . .
Li8 Li7 P3 131.6(2) . .
O6 Li7 S3 29.58(10) . .
N3 Li7 S3 85.3(2) . .
O7 Li7 S3 90.24(19) . .
C67 Li7 S3 122.2(2) . .
S4 Li7 S3 114.39(19) . .
Li8 Li7 S3 70.31(17) . .
P3 Li7 S3 61.36(11) . .
O6 Li7 Li6 84.4(2) . .
N3 Li7 Li6 90.3(2) . .
O7 Li7 Li6 34.46(14) . .
C67 Li7 Li6 103.6(2) . .
S4 Li7 Li6 68.91(16) . .
Li8 Li7 Li6 96.4(2) . .
P3 Li7 Li6 59.62(15) . .
S3 Li7 Li6 61.58(15) . .
C58 C59 C60 119.1(3) . .
C9 C8 C13 118.7(3) . .
C9 C8 P1 123.1(3) . .
C13 C8 P1 118.2(3) . .
O1 Li8 O6 129.1(3) . .
O1 Li8 O9 102.7(3) . .
O6 Li8 O9 103.1(3) . .
O1 Li8 C67 98.5(3) . .
O6 Li8 C67 95.6(2) . .
O9 Li8 C67 132.0(3) . .
O1 Li8 Li7 127.5(3) . .
O6 Li8 Li7 45.60(17) . .
O9 Li8 Li7 129.7(3) . .
C67 Li8 Li7 50.06(17) . .
O1 Li8 Li1 40.01(16) . .
O6 Li8 Li1 135.4(3) . .
O9 Li8 Li1 121.2(3) . .
C67 Li8 Li1 59.54(18) . .
Li7 Li8 Li1 101.4(2) . .
S4 O8 Li2 131.8(2) . .
S4 O8 Li1 103.6(2) . .
Li2 O8 Li1 87.0(2) . .
C61 C60 C59 120.3(3) . .
C8 C9 C10 120.2(4) . .
C90 O9 C91 115.5(4) . .
C90 O9 Li8 119.4(3) . .
C91 O9 Li8 118.0(3) . .
C95 O10 C94 112.3(3) . .
C11 C10 C9 120.6(4) . .
C62 C61 C60 120.0(3) . .
C10 C11 C12 120.4(4) . .
C61 C62 C63 120.3(3) . .
C11 C12 C13 119.4(4) . .
S3 C45 P3 121.40(19) . .
S3 C45 Li6 107.2(2) . .
P3 C45 Li6 99.0(2) . .
S3 C45 Li5 87.5(2) . .
P3 C45 Li5 150.4(2) . .
Li6 C45 Li5 75.8(2) . .
C8 C13 C12 120.8(4) . .
C51 C46 C47 118.4(3) . .
C51 C46 P3 121.2(3) . .
C47 C46 P3 120.1(3) . .
C15 C14 C19 120.9(3) . .
C15 C14 S1 117.9(3) . .
C19 C14 S1 121.1(3) . .
C50 C51 C46 121.0(3) . .
C14 C15 C16 119.8(4) . .
C49 C50 C51 119.8(4) . .
C17 C16 C15 119.5(4) . .
C48 C49 C50 119.9(4) . .
C16 C17 C18 120.6(4) . .
C49 C48 C47 120.6(4) . .
C17 C18 C19 120.3(4) . .
C48 C47 C46 120.3(3) . .
C14 C19 C18 118.9(4) . .
S2 C23 P2 125.17(19) . .
S2 C23 Li3 88.3(2) . .
P2 C23 Li3 146.5(2) . .
S2 C23 Li4 105.3(2) . .
P2 C23 Li4 95.9(2) . .
Li3 C23 Li4 74.5(2) . .
C25 C24 C29 118.8(3) . .
C25 C24 P2 120.9(3) . .
C29 C24 P2 120.1(3) . .
C24 C25 C26 120.9(3) . .
C27 C26 C25 119.6(4) . .
C28 C27 C26 120.2(3) . .
C27 C28 C29 120.4(3) . .
C28 C29 C24 120.1(4) . .
C35 C30 C31 117.5(3) . .
C35 C30 P2 121.1(3) . .
C31 C30 P2 121.2(3) . .
C35 C30 Li4 102.8(2) . .
C31 C30 Li4 84.8(2) . .
P2 C30 Li4 78.52(16) . .
C32 C31 C30 121.2(4) . .
C33 C32 C31 120.2(4) . .
C32 C33 C34 119.9(4) . .
C33 C34 C35 120.0(4) . .
C34 C35 C30 121.1(3) . .
C41 C36 C37 120.2(3) . .
C41 C36 S2 121.3(3) . .
C37 C36 S2 118.2(3) . .
C39 C38 C37 120.2(3) . .
C38 C37 C36 119.8(3) . .
C38 C39 C40 120.0(3) . .
C39 C40 C41 120.8(4) . .
C36 C41 C40 119.0(3) . .
C69 C70 C71 119.8(3) . .
C70 C69 C68 121.1(3) . .
C69 C68 C73 118.1(3) . .
C69 C68 P4 120.3(3) . .
C73 C68 P4 121.4(3) . .
S4 C67 P4 117.66(18) . .
S4 C67 Li7 84.5(2) . .
P4 C67 Li7 152.7(2) . .
S4 C67 Li8 110.4(2) . .
P4 C67 Li8 108.7(2) . .
Li7 C67 Li8 74.4(2) . .
C75 C74 C79 118.4(3) . .
C75 C74 P4 122.7(3) . .
C79 C74 P4 118.9(3) . .
C72 C73 C68 120.9(3) . .
C71 C72 C73 120.4(3) . .
C72 C71 C70 119.8(3) . .
C79 C78 C77 120.5(3) . .
C76 C77 C78 118.9(3) . .
C77 C76 C75 120.9(3) . .
C74 C75 C76 120.6(3) . .
C78 C79 C74 120.7(3) . .
C81 C80 C85 120.8(3) . .
C81 C80 S4 122.1(3) . .
C85 C80 S4 117.1(3) . .
C80 C81 C82 119.3(3) . .
C83 C82 C81 119.9(3) . .
C82 C83 C84 120.9(3) . .
C80 C85 C84 119.7(3) . .
C83 C84 C85 119.4(3) . .
C62 C63 C58 119.5(3) . .
C92B C91 O9 122.4(7) . .
C92A C91 O9 119.1(4) . .
O9 C90 C89 113.2(4) . .
O10 C95 C96 108.4(3) . .
O10 C94 C93 108.8(3) . .
O1A_1 C2A_1 C1A_1 141(5) . .
C1B_1 C2B_1 O1B_1 109(3) . .

loop_
_geom_bond_atom_site_label_1
_geom_bond_atom_site_label_2
_geom_bond_distance
_geom_bond_site_symmetry_2
S1 O1 1.490(2) .
S1 O2 1.499(2) .
S1 C1 1.601(3) .
S1 C14 1.788(3) .
S1 Li1 2.677(6) .
S1 Li3 2.826(6) .
S1 Li2 3.035(6) .
P1 N1 1.583(3) .
P1 C1 1.714(3) .
P1 C8 1.827(3) .
P1 C2 1.831(3) .
P1 Li3 2.812(6) .
P1 Li2 3.065(5) .
Si1 N1 1.700(3) .
Si1 C20 1.868(3) .
Si1 C22 1.870(4) .
Si1 C21 1.870(3) .
Si1 Li3 3.163(6) .
O1 Li8 1.898(6) .
O1 Li1 2.050(6) .
N1 Li3 1.982(6) .
Li1 N4 2.026(6) .
Li1 O8 2.029(6) .
Li1 C1 2.337(6) .
Li1 Li2 2.698(8) .
Li1 S4 2.792(6) .
Li1 P4 2.849(6) .
Li1 Li8 3.101(8) .
Li1 Si4 3.145(6) .
C1 Li2 2.200(6) .
C52 C57 1.386(4) .
C52 C53 1.396(4) .
C52 P3 1.827(3) .
P2 N2 1.582(3) .
P2 C23 1.707(3) .
P2 C24 1.821(3) .
P2 C30 1.830(3) .
P2 Li5 2.867(5) .
P2 Li4 2.938(6) .
Si2 N2 1.698(3) .
Si2 C42 1.855(4) .
Si2 C44 1.857(4) .
Si2 C43 1.873(4) .
Si2 Li5 3.148(5) .
O2 Li4 1.885(6) .
O2 Li3 1.976(6) .
N2 Li5 2.008(6) .
Li2 O3 1.862(6) .
Li2 O8 1.889(6) .
Li2 C3 2.701(6) .
Li2 Li3 3.090(8) .
C2 C7 1.387(5) .
C2 C3 1.398(4) .
S2 O3 1.488(2) .
S2 O4 1.497(2) .
S2 C23 1.605(3) .
S2 C36 1.782(3) .
S2 Li3 2.650(6) .
S2 Li5 2.897(6) .
C53 C54 1.376(4) .
S3 O6 1.490(2) .
S3 O5 1.492(2) .
S3 C45 1.611(3) .
S3 C58 1.792(3) .
S3 Li5 2.662(6) .
S3 Li7 2.848(5) .
P3 N3 1.590(3) .
P3 C45 1.716(3) .
P3 C46 1.833(3) .
P3 Li7 2.838(6) .
P3 Li6 2.977(6) .
Si3 N3 1.701(3) .
Si3 C64 1.870(4) .
Si3 C66 1.873(3) .
Si3 C65 1.874(3) .
O3 Li3 2.167(6) .
N3 Li7 2.009(6) .
Li3 C23 2.158(6) .
Li3 Li4 2.650(8) .
C3 C4 1.384(5) .
C54 C55 1.382(5) .
Li4 O5 1.827(6) .
Li4 C23 2.222(6) .
Li4 C30 2.691(6) .
Li4 Li5 3.052(8) .
S4 O7 1.495(2) .
S4 O8 1.501(2) .
S4 C67 1.615(3) .
S4 C80 1.791(3) .
S4 Li7 2.611(5) .
P4 N4 1.593(3) .
P4 C67 1.720(3) .
P4 C68 1.822(3) .
P4 C74 1.830(3) .
Si4 N4 1.691(3) .
Si4 C87 1.874(4) .
Si4 C88 1.876(4) .
Si4 C86 1.879(4) .
O4 Li6 1.932(6) .
O4 Li5 2.027(6) .
C4 C5 1.385(5) .
C57 C56 1.385(4) .
C56 C55 1.377(5) .
C5 C6 1.383(5) .
Li5 O5 2.149(6) .
Li5 C45 2.191(6) .
Li5 Li6 2.684(8) .
C6 C7 1.387(5) .
O6 Li8 1.970(6) .
O6 Li7 1.985(6) .
Li6 O7 1.837(6) .
Li6 C45 2.180(6) .
Li6 Li7 3.129(8) .
C58 C59 1.376(4) .
C58 C63 1.384(4) .
O7 Li7 2.090(6) .
Li7 C67 2.211(6) .
Li7 Li8 2.778(8) .
C59 C60 1.387(5) .
C8 C9 1.385(5) .
C8 C13 1.389(5) .
Li8 O9 2.021(6) .
Li8 C67 2.377(6) .
C60 C61 1.380(5) .
C9 C10 1.387(5) .
O9 C90 1.427(5) .
O9 C91 1.440(5) .
O10 C95 1.416(4) .
O10 C94 1.426(4) .
C10 C11 1.362(5) .
C61 C62 1.370(5) .
C11 C12 1.377(5) .
C62 C63 1.380(5) .
C12 C13 1.390(5) .
C46 C51 1.393(5) .
C46 C47 1.394(4) .
C14 C15 1.379(5) .
C14 C19 1.386(5) .
C51 C50 1.385(5) .
C15 C16 1.388(5) .
C50 C49 1.381(5) .
C16 C17 1.378(6) .
C49 C48 1.375(5) .
C17 C18 1.379(5) .
C48 C47 1.387(5) .
C18 C19 1.387(5) .
C24 C25 1.379(5) .
C24 C29 1.397(5) .
C25 C26 1.390(5) .
C26 C27 1.379(5) .
C27 C28 1.372(5) .
C28 C29 1.382(5) .
C30 C35 1.398(5) .
C30 C31 1.398(5) .
C31 C32 1.389(5) .
C32 C33 1.376(5) .
C33 C34 1.382(5) .
C34 C35 1.392(5) .
C36 C41 1.383(4) .
C36 C37 1.393(4) .
C38 C39 1.377(5) .
C38 C37 1.380(5) .
C39 C40 1.377(5) .
C40 C41 1.387(5) .
C70 C69 1.390(5) .
C70 C71 1.391(5) .
C69 C68 1.393(5) .
C68 C73 1.401(5) .
C74 C75 1.383(4) .
C74 C79 1.398(5) .
C73 C72 1.385(5) .
C72 C71 1.378(5) .
C78 C79 1.384(5) .
C78 C77 1.387(5) .
C77 C76 1.376(5) .
C76 C75 1.388(5) .
C80 C81 1.385(4) .
C80 C85 1.387(4) .
C81 C82 1.388(5) .
C82 C83 1.381(5) .
C83 C84 1.383(5) .
C85 C84 1.387(5) .
C91 C92B 1.197(12) .
C91 C92A 1.419(7) .
C90 C89 1.505(6) .
C93 C94 1.496(5) .
C96 C95 1.498(5) .
O1A_1 C2A_1 1.41(14) .
C1A_1 C2A_1 1.51(2) .
O1B_1 C2B_1 1.45(7) .
C2B_1 C1B_1 1.34(3) .
